data_1000046
loop_
_publ_author_name
'Hoffmann, C'
'Armbruster, T'

_publ_section_title
;
Clinotobermorite, Ca5 (Si3 O8 (O H))2 . 4(H2 O) Ca5 (Si6 O17) . 5 (H2
O), a natural C-S-H(I) type cement mineral: determination of the
substructure
;
_journal_coden_ASTM ZEKRDZ
_journal_name_full
;
Zeitschrift fuer Kristallographie (149,1979-)
;
_journal_page_first 863
_journal_page_last 873
_journal_volume 212
_journal_year 1997
_chemical_formula_structural 'Ca5 (Si6 O16 (O H)2) (H2 O)4'
_chemical_formula_sum 'Ca5 H10 O22 Si6'
_chemical_name_mineral Clinotobermorite
_chemical_name_systematic
;
Pentacalcium 16-oxodihydroxohexasilicate tetrahydrate
;
_space_group_IT_number 12
_symmetry_cell_setting monoclinic
_symmetry_Int_Tables_number 12
_symmetry_space_group_name_Hall '-I 2y'
_symmetry_space_group_name_H-M 'I 1 2/m 1'
_cell_angle_alpha 90
_cell_angle_beta 96.97(2)
_cell_angle_gamma 90
_cell_formula_units_Z 1
_cell_length_a 5.593(6)
_cell_length_b 3.645(4)
_cell_length_c 22.45599(2700)
_cell_volume 454.4
_refine_ls_R_factor_all 0.0671
_cod_original_formula_sum 'H10 Ca5 O22 Si6'
_cod_database_code 1000046

loop_
_symmetry_equiv_pos_as_xyz
x,y,z
-x,y,-z
-x,-y,-z
x,-y,z
1/2+x,1/2+y,1/2+z
1/2-x,1/2+y,1/2-z
1/2-x,1/2-y,1/2-z
1/2+x,1/2-y,1/2+z

loop_
_atom_site_aniso_label
_atom_site_aniso_U_11
_atom_site_aniso_U_12
_atom_site_aniso_U_13
_atom_site_aniso_U_22
_atom_site_aniso_U_23
_atom_site_aniso_U_33
Ca1 0.0173(2) 0. 0.00799(13) 0.0125(2) 0. 0.0283(2)
Ca2 0.0234(8) 0. 0.0034(6) 0.057(2) 0. 0.0213(8)
Si1 0.0124(2) -0.0016(2) 0.0009(2) 0.0120(3) .0000(2) 0.0151(3)
Si2 0.0181(5) 0. 0.0024(3) 0.0152(5) 0. 0.0138(4)
O1 0.0227(9) 0.0097(8) -0.0023(7) 0.0232(11) -0.0042(8) 0.0209(9)
O2 0.0152(5) 0. 0.0046(4) 0.0167(6) 0. 0.0217(6)
O3 0.0142(5) 0. 0.0003(4) 0.0194(6) 0. 0.0193(6)
O4 0.0255(14) 0. -0.0001(10) 0.0133(11) 0. 0.0184(12)
O5 0.052(2) 0. -0.0008(13) 0.040(2) 0. 0.0213(12)
O6 0.0189(14) 0. 0.0034(13) 0.033(2) 0. 0.025(2)
O7 0.042(4) 0. -0.003(4) 0.140(12) 0. 0.040(4)
O8 0.030(3) 0. -0.017(5) 0.068(5) 0. 0.091(8)

loop_
_atom_site_label
_atom_site_type_symbol
_atom_site_symmetry_multiplicity
_atom_site_Wyckoff_symbol
_atom_site_fract_x
_atom_site_fract_y
_atom_site_fract_z
_atom_site_occupancy
_atom_site_attached_hydrogens
_atom_site_calc_flag
Ca1 Ca2+ 4 i 0.5282(1) 0. 0.29487(3) 1. 0 d
Ca2 Ca2+ 4 i 0.3385(5) 0. 0.4632(1) 0.25 0 d
Si1 Si4+ 8 j 0.4453(2) 0.0798(3) 0.15732(4) 0.5 0 d
Si2 Si4+ 4 i 0.5628(3) 0.5 0.07108(7) 0.5 0 d
O1 O2- 8 j -1. -1. -1. 0.5 0 dum
O2 O2- 4 i 0.2304(3) 0. 0.1953(1) 1. 0 d
O3 O2- 4 i 0.6957(3) 0. 0.19738(9) 1. 0 d
O4 O2- 4 i 0.4156(8) 0.5 0.1313(2) 0.5 0 d
O5 O2- 2 d 0.5 0.5 0. 1. 1 d
O6 O2- 4 i 0.841(1) 0.5 0.0925(3) 0.5 0 d
O7 O2- 4 i 0.921(2) 0.5 0.0950(5) 0.5 2 d
O8 O2- 4 i 0.495(2) 0.5 0.4805(5) 0.5 2 d

loop_
_atom_type_symbol
_atom_type_oxidation_number
Ca2+ 2.000
Si4+ 4.000
O2- -2.000

loop_
_cod_changelog_entry_id
_cod_changelog_entry_author
_cod_changelog_entry_date
_cod_changelog_entry_text
1 'Vaitkus, Antanas' 2022-11-09T16:40:00+02:00
;
 Removed the 'H1' dummy atom site since the hydrogen atoms which it represents
 are already marked using the '_atom_site_attached_hydrogens' data item.
;
